data_7223595
loop_
_publ_author_name
'Mishra, Shashank'
'Jeanneau, Erwann'
'Rolland, Marc'
'Daniele, Stephane'

_publ_section_title
;
 Structural isomers of iron(III) N-methyl diethanolaminate as sol-gel
 precursors for iron-based oxide nanomaterials
;
_journal_name_full 'RSC Adv.'
_journal_paper_doi 10.1039/C5RA24627J
_journal_year 2015
_chemical_formula_moiety 'C30 H66 Fe4 N6 O12, 6(C H Cl3)'
_chemical_formula_sum 'C36 H72 Cl18 Fe4 N6 O12'
_chemical_formula_weight 1642.54
_space_group_IT_number 2
_symmetry_cell_setting triclinic
_symmetry_space_group_name_Hall '-P 1'
_symmetry_space_group_name_H-M 'P -1'
_atom_sites_solution_hydrogens geom
_atom_sites_solution_primary direct
_audit_creation_date 08-12-11
_audit_creation_method CRYSTALS_ver_12.85
_audit_update_record
;
2015-11-18 deposited with the CCDC.
2015-12-18 downloaded from the CCDC.
;
_cell_angle_alpha 87.8178(10)
_cell_angle_beta 80.2066(11)
_cell_angle_gamma 76.4053(11)
_cell_formula_units_Z 2
_cell_length_a 11.38590(20)
_cell_length_b 13.76370(29)
_cell_length_c 22.75380(40)
_cell_measurement_reflns_used 15664
_cell_measurement_temperature 150
_cell_measurement_theta_max 27.878
_cell_measurement_theta_min 0.730
_cell_volume 3415.38(11)
_computing_cell_refinement 'DENZO/SCALEPACK (Otwinowski & Minor, 1997)'
_computing_data_collection 'COLLECT (Nonius, 1997-2001).'
_computing_data_reduction 'DENZO/SCALEPACK (Otwinowski & Minor, 1997)'
_computing_molecular_graphics 'CAMERON (Watkin et al., 1996)'
_computing_publication_material 'CRYSTALS (Betteridge et al., 2003)'
_computing_structure_refinement 'CRYSTALS (Betteridge et al., 2003)'
_computing_structure_solution 'SIR97 (Altomare et al., 1999)'
_diffrn_ambient_temperature 150
_diffrn_measured_fraction_theta_full 0.998
_diffrn_measured_fraction_theta_max 0.988
_diffrn_measurement_device 'Nonius KappaCCD'
_diffrn_measurement_device_type Area
_diffrn_measurement_method '\f & \w scans'
_diffrn_radiation_monochromator graphite
_diffrn_radiation_type 'Mo K\a'
_diffrn_radiation_wavelength 0.71069
_diffrn_reflns_av_R_equivalents 0.046
_diffrn_reflns_limit_h_max 14
_diffrn_reflns_limit_h_min -14
_diffrn_reflns_limit_k_max 18
_diffrn_reflns_limit_k_min -18
_diffrn_reflns_limit_l_max 30
_diffrn_reflns_limit_l_min -29
_diffrn_reflns_number 30710
_diffrn_reflns_theta_full 27.443
_diffrn_reflns_theta_max 28.003
_diffrn_reflns_theta_min 1.522
_diffrn_standards_number 0
_exptl_absorpt_coefficient_mu 1.589
_exptl_absorpt_correction_T_max 0.8807
_exptl_absorpt_correction_T_min 0.8723
_exptl_absorpt_correction_type none
_exptl_crystal_colour green
_exptl_crystal_density_diffrn 1.597
_exptl_crystal_density_method 'not measured'
_exptl_crystal_description block
_exptl_crystal_F_000 1672
_exptl_crystal_size_max 0.09
_exptl_crystal_size_mid 0.09
_exptl_crystal_size_min 0.08
_refine_diff_density_max 2.09
_refine_diff_density_min -1.11
_refine_ls_extinction_coef 290(60)
_refine_ls_extinction_method 'Larson (1970), Equation 22'
_refine_ls_goodness_of_fit_ref 1.1532
_refine_ls_hydrogen_treatment constr
_refine_ls_matrix_type full
_refine_ls_number_parameters 686
_refine_ls_number_reflns 9657
_refine_ls_number_restraints 24
_refine_ls_R_factor_all 0.1396
_refine_ls_R_factor_gt 0.1038
_refine_ls_shift/su_max 0.006426
_refine_ls_structure_factor_coef F
_refine_ls_weighting_details
;
 Method, part 1, Chebychev polynomial, (Watkin, 1994, Prince, 1982) 
 [weight] = 1.0/[A~0~*T~0~(x)+A~1~*T~1~(x) ... +A~n-1~]*T~n-1~(x)] 
 where A~i~ are the Chebychev coefficients listed below and x= Fcalc/Fmax 
 Method = Robust Weighting (Prince, 1982) 
 W = [weight] * [1-(deltaF/6*sigmaF)^2^]^2^ 
 A~i~ are: 
 1.38 1.03 1.02 
;
_refine_ls_weighting_scheme calc
_refine_ls_wR_factor_all 0.0959
_refine_ls_wR_factor_gt 0.0854
_refine_ls_wR_factor_ref 0.0837
_reflns_limit_h_max 14
_reflns_limit_h_min -14
_reflns_limit_k_max 18
_reflns_limit_k_min -18
_reflns_limit_l_max 30
_reflns_limit_l_min 0
_reflns_number_gt 10735
_reflns_number_total 16296
_reflns_threshold_expression I>2.0\s(I)
_oxford_diffrn_Wilson_B_factor 0.00
_oxford_diffrn_Wilson_scale 0.00
_oxford_refine_ls_r_factor_ref 0.0978
_oxford_refine_ls_scale 0.1339(3)
_oxford_reflns_number_all 16243
_oxford_reflns_threshold_expression_ref I>3.0\s(I)
_oxford_structure_analysis_title 'import in P -1'
_cod_data_source_file c5ra24627j2.cif
_cod_data_source_block global
_cod_depositor_comments
;
The following automatic conversions were performed:

'_symmetry_cell_setting' value 'Triclinic' changed to 'triclinic'
according to
/usr/data/users/saulius/crontab/automatic-downloads/rss-feeds/RSC/lib/dictionaries/cif_core.dic
dictionary named 'cif_core.dic' version 2.4.2 from 2011-04-26.

Automatic conversion script
Id: cif_fix_values 4268 2015-11-12 08:31:59Z antanas 
;
_cod_original_cell_volume 3415.379(114)
_cod_original_sg_symbol_H-M 'P -1 '
_cod_database_code 7223595

loop_
_symmetry_equiv_pos_as_xyz
x,y,z
-x,-y,-z

loop_
_atom_site_label
_atom_site_type_symbol
_atom_site_fract_x
_atom_site_fract_y
_atom_site_fract_z
_atom_site_U_iso_or_equiv
_atom_site_occupancy
_atom_site_adp_type
_atom_site_refinement_flags_posn
_atom_site_refinement_flags_adp
Cl1 Cl 0.1953(2) 0.4121(2) 0.19555(12) 0.0635 1.0000 Uani . .
Cl2 Cl 0.2545(3) 0.59764(19) 0.21424(16) 0.0802 1.0000 Uani . .
Cl3 Cl 0.2225(3) 0.5436(4) 0.09642(16) 0.1237 1.0000 Uani . .
Cl4 Cl 0.5002(3) -0.0632(2) 0.06593(11) 0.0746 1.0000 Uani . .
Cl5 Cl 0.3296(2) -0.0063(2) 0.17443(14) 0.0714 1.0000 Uani . .
Cl6 Cl 0.4466(3) -0.21367(19) 0.15190(15) 0.0838 1.0000 Uani . .
Cl7 Cl 0.8491(2) -0.07175(16) -0.02773(11) 0.0599 1.0000 Uani . .
Cl8 Cl 0.8533(3) -0.27799(18) 0.00316(12) 0.0770 1.0000 Uani . .
Cl9 Cl 0.8308(2) -0.20912(19) -0.11619(11) 0.0611 1.0000 Uani . .
Cl10 Cl 1.2248(3) -0.1389(4) 0.3124(2) 0.1320 1.0000 Uani . .
Cl11 Cl 1.0676(3) -0.0827(2) 0.42635(15) 0.0862 1.0000 Uani . .
Cl12 Cl 1.0982(2) -0.27877(19) 0.37642(12) 0.0647 1.0000 Uani . .
Cl13 Cl 0.0937(2) 0.41657(17) 0.70376(12) 0.0655 1.0000 Uani . U
Cl14 Cl 0.1300(5) 0.4371(4) 0.57752(16) 0.1393 1.0000 Uani . U
Cl15 Cl -0.0325(2) 0.5985(3) 0.65477(19) 0.1072 1.0000 Uani . U
Cl16 Cl 0.1567(2) 0.25151(18) 0.48489(11) 0.0641 1.0000 Uani . .
Cl17 Cl 0.3047(2) 0.05093(16) 0.46598(10) 0.0536 1.0000 Uani . .
Cl18 Cl 0.19380(19) 0.15689(19) 0.37018(10) 0.0557 1.0000 Uani . .
C1 C 0.5082(6) 0.0751(5) 0.3078(3) 0.0357 1.0000 Uani . .
C2 C 0.4934(6) -0.0316(5) 0.3110(3) 0.0346 1.0000 Uani . .
C3 C 0.6033(8) -0.2026(6) 0.3072(4) 0.0489 1.0000 Uani . .
C4 C 0.6504(7) -0.0893(6) 0.3735(3) 0.0392 1.0000 Uani . .
C5 C 0.7888(7) -0.1278(7) 0.3662(3) 0.0438 1.0000 Uani . .
C6 C 0.9333(7) 0.0724(6) 0.1841(4) 0.0443 1.0000 Uani . .
C7 C 1.0112(8) -0.0315(7) 0.1864(5) 0.0596 1.0000 Uani . .
C8 C 1.0016(9) -0.2026(7) 0.1994(5) 0.0657 1.0000 Uani . .
C9 C 0.8889(8) -0.1049(10) 0.1291(4) 0.0695 1.0000 Uani . .
C10 C 0.7739(8) -0.1507(8) 0.1413(4) 0.0562 1.0000 Uani . .
C11 C 0.8419(7) 0.1626(6) 0.3503(4) 0.0450 1.0000 Uani . U
C12 C 0.7942(11) 0.1509(9) 0.4167(5) 0.0778 1.0000 Uani . U
C13 C 0.8028(13) 0.3050(9) 0.4608(6) 0.0841 1.0000 Uani . U
C14 C 0.6329(11) 0.2382(10) 0.4954(5) 0.0774 1.0000 Uani . .
C15 C 0.5308(8) 0.2033(6) 0.4780(3) 0.0450 1.0000 Uani . .
C16 C 0.5845(8) 0.5274(6) 0.3747(5) 0.0535 1.0000 Uani . .
C17 C 0.4737(7) 0.5231(6) 0.3456(4) 0.0492 1.0000 Uani . .
C18 C 0.3514(8) 0.4632(7) 0.4303(4) 0.0527 1.0000 Uani . .
C19 C 0.3548(6) 0.4009(5) 0.3334(3) 0.0382 1.0000 Uani . .
C20 C 0.4399(6) 0.3503(6) 0.2778(3) 0.0399 1.0000 Uani . .
C21 C 0.8349(7) 0.3613(6) 0.2181(3) 0.0422 1.0000 Uani . .
C22 C 0.8836(9) 0.4156(6) 0.1651(4) 0.0529 1.0000 Uani . .
C23 C 0.8483(10) 0.4795(8) 0.0689(5) 0.0697 1.0000 Uani . .
C24 C 0.6908(9) 0.5300(7) 0.1541(7) 0.0822 1.0000 Uani . .
C25 C 0.5726(7) 0.5303(5) 0.1296(5) 0.0547 1.0000 Uani . .
C26 C 0.5444(7) 0.1655(6) 0.1498(3) 0.0396 1.0000 Uani . .
C27 C 0.4976(7) 0.2187(6) 0.0960(3) 0.0419 1.0000 Uani . .
C28 C 0.5456(8) 0.3306(7) 0.0158(4) 0.0552 1.0000 Uani . .
C29 C 0.6962(7) 0.1784(7) 0.0280(4) 0.0508 1.0000 Uani . .
C30 C 0.8135(7) 0.2153(7) 0.0159(4) 0.0480 1.0000 Uani . .
C31 C 0.2748(8) 0.5013(7) 0.1634(4) 0.0574 1.0000 Uani . .
C32 C 0.4670(8) -0.0914(6) 0.1422(4) 0.0489 1.0000 Uani . .
C33 C 0.8966(7) -0.1965(5) -0.0537(3) 0.0414 1.0000 Uani . .
C34 C 1.0913(8) -0.1527(8) 0.3591(4) 0.0649 1.0000 Uani . .
C35 C 0.1015(8) 0.5018(6) 0.6440(4) 0.0502 1.0000 Uani . .
C36 C 0.2610(7) 0.1687(6) 0.4338(3) 0.0417 1.0000 Uani . .
N1 N 0.6113(5) -0.0990(4) 0.3160(2) 0.0310 1.0000 Uani . .
N2 N 0.9357(5) -0.1064(4) 0.1856(3) 0.0354 1.0000 Uani . .
N3 N 0.7242(5) 0.2483(4) 0.4417(3) 0.0330 1.0000 Uani . .
N4 N 0.4249(5) 0.4390(5) 0.3715(3) 0.0380 1.0000 Uani . .
N5 N 0.7875(5) 0.4516(4) 0.1268(3) 0.0341 1.0000 Uani . .
O1 O 0.6191(4) 0.0789(3) 0.2717(2) 0.0301 1.0000 Uani . .
O2 O 0.8462(4) -0.0933(4) 0.3125(2) 0.0324 1.0000 Uani . .
O3 O 0.8222(4) 0.0791(3) 0.2242(2) 0.0306 1.0000 Uani . .
O4 O 0.6966(4) -0.1008(4) 0.1910(2) 0.0395 1.0000 Uani . .
O5 O 0.6151(4) 0.2204(3) 0.1734(2) 0.0300 1.0000 Uani . .
O6 O 0.8291(4) 0.2614(4) 0.0670(2) 0.0384 1.0000 Uani . .
O7 O 0.7684(4) 0.2953(3) 0.1995(2) 0.0313 1.0000 Uani . .
O8 O 0.5555(4) 0.4318(3) 0.1305(2) 0.0379 1.0000 Uani . .
O9 O 0.7442(4) 0.2204(3) 0.3236(2) 0.0295 1.0000 Uani . .
O10 O 0.4973(4) 0.2473(4) 0.4255(2) 0.0380 1.0000 Uani . .
O11 O 0.5490(4) 0.2933(3) 0.2957(2) 0.0321 1.0000 Uani . .
O12 O 0.6616(5) 0.4326(4) 0.3737(3) 0.0419 1.0000 Uani . .
Fe4 Fe 0.75646(8) -0.04260(7) 0.25049(4) 0.0256 1.0000 Uani . .
Fe1 Fe 0.68781(8) 0.19770(7) 0.24785(4) 0.0267 1.0000 Uani . .
Fe2 Fe 0.69237(8) 0.32011(7) 0.12506(4) 0.0267 1.0000 Uani . .
N6 N 0.5974(5) 0.2565(4) 0.0590(3) 0.0340 1.0000 Uani . .
Fe3 Fe 0.60152(8) 0.31430(7) 0.37260(4) 0.0284 1.0000 Uani . .
H11 H 0.5077 0.0977 0.3468 0.0411 1.0000 Uiso R .
H12 H 0.4426 0.1167 0.2914 0.0411 1.0000 Uiso R .
H21 H 0.4346 -0.0395 0.3447 0.0402 1.0000 Uiso R .
H22 H 0.4670 -0.0470 0.2757 0.0402 1.0000 Uiso R .
H31 H 0.6798 -0.2467 0.3104 0.0580 1.0000 Uiso R .
H32 H 0.5413 -0.2189 0.3367 0.0580 1.0000 Uiso R .
H33 H 0.5840 -0.2091 0.2688 0.0580 1.0000 Uiso R .
H41 H 0.6112 -0.1269 0.4032 0.0457 1.0000 Uiso R .
H42 H 0.6291 -0.0209 0.3850 0.0457 1.0000 Uiso R .
H51 H 0.8180 -0.1053 0.3987 0.0539 1.0000 Uiso R .
H52 H 0.8079 -0.1988 0.3657 0.0539 1.0000 Uiso R .
H61 H 0.9755 0.1185 0.1957 0.0504 1.0000 Uiso R .
H62 H 0.9165 0.0877 0.1449 0.0504 1.0000 Uiso R .
H71 H 1.0474 -0.0398 0.2215 0.0701 1.0000 Uiso R .
H72 H 1.0738 -0.0420 0.1523 0.0701 1.0000 Uiso R .
H81 H 0.9519 -0.2492 0.1992 0.0744 1.0000 Uiso R .
H82 H 1.0234 -0.2014 0.2378 0.0744 1.0000 Uiso R .
H83 H 1.0737 -0.2219 0.1706 0.0744 1.0000 Uiso R .
H91 H 0.9497 -0.1442 0.1002 0.0786 1.0000 Uiso R .
H92 H 0.8679 -0.0381 0.1151 0.0786 1.0000 Uiso R .
H101 H 0.7970 -0.2204 0.1489 0.0650 1.0000 Uiso R .
H102 H 0.7330 -0.1401 0.1077 0.0650 1.0000 Uiso R .
H111 H 0.9097 0.1931 0.3431 0.0457 1.0000 Uiso R .
H112 H 0.8659 0.0971 0.3339 0.0457 1.0000 Uiso R .
H121 H 0.8642 0.1317 0.4357 0.1767 1.0000 Uiso R .
H122 H 0.7477 0.1014 0.4234 0.1767 1.0000 Uiso R .
H141 H 0.6713 0.1904 0.5216 0.1038 1.0000 Uiso R .
H142 H 0.6025 0.3008 0.5153 0.1038 1.0000 Uiso R .
H151 H 0.4624 0.2199 0.5091 0.0573 1.0000 Uiso R .
H152 H 0.5539 0.1328 0.4726 0.0573 1.0000 Uiso R .
H161 H 0.5570 0.5495 0.4148 0.0645 1.0000 Uiso R .
H162 H 0.6274 0.5727 0.3533 0.0645 1.0000 Uiso R .
H171 H 0.4129 0.5836 0.3531 0.0552 1.0000 Uiso R .
H172 H 0.4984 0.5136 0.3038 0.0552 1.0000 Uiso R .
H181 H 0.3214 0.4069 0.4457 0.0582 1.0000 Uiso R .
H182 H 0.4005 0.4802 0.4564 0.0582 1.0000 Uiso R .
H183 H 0.2844 0.5182 0.4273 0.0582 1.0000 Uiso R .
H191 H 0.2950 0.4549 0.3212 0.0445 1.0000 Uiso R .
H192 H 0.3152 0.3540 0.3551 0.0445 1.0000 Uiso R .
H201 H 0.4587 0.3993 0.2495 0.0462 1.0000 Uiso R .
H202 H 0.4011 0.3073 0.2604 0.0462 1.0000 Uiso R .
H211 H 0.9010 0.3240 0.2359 0.0544 1.0000 Uiso R .
H212 H 0.7819 0.4081 0.2461 0.0544 1.0000 Uiso R .
H221 H 0.9088 0.4710 0.1782 0.0650 1.0000 Uiso R .
H222 H 0.9519 0.3716 0.1424 0.0650 1.0000 Uiso R .
H231 H 0.7891 0.5031 0.0437 0.0915 1.0000 Uiso R .
H232 H 0.8889 0.5306 0.0742 0.0915 1.0000 Uiso R .
H233 H 0.9065 0.4227 0.0511 0.0915 1.0000 Uiso R .
H241 H 0.7119 0.5925 0.1457 0.1044 1.0000 Uiso R .
H242 H 0.6773 0.5200 0.1961 0.1044 1.0000 Uiso R .
H251 H 0.5047 0.5720 0.1538 0.0661 1.0000 Uiso R .
H252 H 0.5792 0.5550 0.0898 0.0661 1.0000 Uiso R .
H261 H 0.5940 0.1013 0.1381 0.0499 1.0000 Uiso R .
H262 H 0.4769 0.1583 0.1791 0.0499 1.0000 Uiso R .
H271 H 0.4306 0.2731 0.1089 0.0515 1.0000 Uiso R .
H272 H 0.4717 0.1739 0.0731 0.0515 1.0000 Uiso R .
H281 H 0.6098 0.3549 -0.0078 0.0727 1.0000 Uiso R .
H282 H 0.4881 0.3846 0.0368 0.0727 1.0000 Uiso R .
H283 H 0.5059 0.2999 -0.0092 0.0727 1.0000 Uiso R .
H291 H 0.7077 0.1204 0.0523 0.0603 1.0000 Uiso R .
H292 H 0.6755 0.1626 -0.0087 0.0603 1.0000 Uiso R .
H301 H 0.8813 0.1605 0.0050 0.0574 1.0000 Uiso R .
H302 H 0.8090 0.2624 -0.0157 0.0574 1.0000 Uiso R .
H311 H 0.3596 0.4702 0.1545 0.0659 1.0000 Uiso R .
H321 H 0.5324 -0.0845 0.1614 0.0605 1.0000 Uiso R .
H331 H 0.9833 -0.2132 -0.0645 0.0467 1.0000 Uiso R .
H341 H 1.0238 -0.1282 0.3390 0.0858 1.0000 Uiso R .
H351 H 0.1691 0.5307 0.6453 0.0614 1.0000 Uiso R .
H361 H 0.3316 0.1946 0.4216 0.0489 1.0000 Uiso R .
H131 H 0.8657 0.3179 0.4305 0.2515 1.0000 Uiso R .
H132 H 0.8382 0.2724 0.4933 0.2515 1.0000 Uiso R .
H133 H 0.7479 0.3664 0.4741 0.2515 1.0000 Uiso R .

loop_
_atom_site_aniso_label
_atom_site_aniso_U_11
_atom_site_aniso_U_22
_atom_site_aniso_U_33
_atom_site_aniso_U_23
_atom_site_aniso_U_13
_atom_site_aniso_U_12
Cl1 0.0416(11) 0.0743(15) 0.0796(16) 0.0037(12) -0.0153(11) -0.0200(11)
Cl2 0.0674(16) 0.0489(13) 0.115(2) -0.0047(14) -0.0112(15) 0.0025(11)
Cl3 0.077(2) 0.199(4) 0.076(2) 0.057(2) -0.0171(16) 0.000(2)
Cl4 0.101(2) 0.0882(18) 0.0532(13) 0.0127(12) -0.0320(13) -0.0474(16)
Cl5 0.0429(11) 0.0650(15) 0.110(2) 0.0113(14) -0.0281(13) -0.0112(10)
Cl6 0.123(3) 0.0458(13) 0.098(2) 0.0126(13) -0.0447(19) -0.0347(15)
Cl7 0.0724(15) 0.0401(11) 0.0598(13) -0.0043(9) 0.0004(11) -0.0059(10)
Cl8 0.098(2) 0.0479(12) 0.0665(15) 0.0089(11) 0.0250(14) -0.0103(12)
Cl9 0.0408(11) 0.0721(15) 0.0725(15) -0.0076(12) -0.0164(10) -0.0109(10)
Cl10 0.0615(18) 0.219(5) 0.137(3) 0.073(3) -0.0252(19) -0.081(3)
Cl11 0.109(2) 0.0668(16) 0.105(2) 0.0084(15) -0.068(2) -0.0292(16)
Cl12 0.0617(14) 0.0619(14) 0.0743(16) 0.0012(12) -0.0224(12) -0.0145(11)
Cl13 0.0628(14) 0.0469(12) 0.0817(16) 0.0039(11) 0.0019(12) -0.0134(10)
Cl14 0.232(5) 0.156(3) 0.0691(19) -0.031(2) 0.025(2) -0.153(3)
Cl15 0.0350(11) 0.130(3) 0.147(3) 0.080(2) -0.0146(15) -0.0138(14)
Cl16 0.0618(14) 0.0567(13) 0.0600(13) -0.0069(10) 0.0136(11) -0.0020(10)
Cl17 0.0614(13) 0.0463(11) 0.0504(12) 0.0078(9) -0.0076(9) -0.0097(9)
Cl18 0.0412(10) 0.0710(14) 0.0546(12) 0.0033(10) -0.0124(9) -0.0097(9)
C1 0.029(3) 0.033(3) 0.040(4) 0.001(3) 0.011(3) -0.008(3)
C2 0.024(3) 0.035(3) 0.041(4) 0.005(3) 0.000(3) -0.005(3)
C3 0.043(4) 0.030(4) 0.074(6) -0.002(4) -0.003(4) -0.013(3)
C4 0.042(4) 0.050(4) 0.026(3) 0.008(3) -0.004(3) -0.014(3)
C5 0.039(4) 0.067(5) 0.027(3) 0.020(3) -0.014(3) -0.014(4)
C6 0.030(4) 0.049(4) 0.049(4) 0.007(3) 0.008(3) -0.011(3)
C7 0.041(5) 0.062(6) 0.071(6) 0.011(5) 0.001(4) -0.010(4)
C8 0.056(6) 0.061(6) 0.067(6) -0.005(5) 0.006(5) 0.001(5)
C9 0.041(5) 0.108(9) 0.049(5) -0.008(5) 0.003(4) -0.002(5)
C10 0.042(4) 0.070(6) 0.053(5) -0.025(4) -0.003(4) -0.007(4)
C11 0.040(4) 0.042(4) 0.057(4) 0.006(3) -0.030(3) -0.004(3)
C12 0.078(6) 0.074(6) 0.071(6) 0.000(5) -0.028(5) 0.014(5)
C13 0.110(7) 0.072(6) 0.092(7) 0.013(5) -0.055(6) -0.039(5)
C14 0.079(7) 0.091(8) 0.069(7) 0.024(6) -0.019(6) -0.034(6)
C15 0.053(5) 0.050(4) 0.038(4) 0.015(3) -0.011(3) -0.024(4)
C16 0.041(4) 0.032(4) 0.088(7) 0.007(4) -0.012(4) -0.010(3)
C17 0.038(4) 0.031(4) 0.073(6) 0.012(4) -0.005(4) -0.003(3)
C18 0.039(4) 0.051(5) 0.058(5) -0.010(4) 0.007(4) 0.000(4)
C19 0.030(3) 0.039(4) 0.041(4) 0.008(3) -0.006(3) -0.001(3)
C20 0.031(3) 0.042(4) 0.044(4) 0.007(3) -0.011(3) -0.002(3)
C21 0.042(4) 0.057(5) 0.034(4) 0.003(3) -0.006(3) -0.024(4)
C22 0.062(5) 0.039(4) 0.060(5) 0.003(4) -0.014(4) -0.016(4)
C23 0.081(7) 0.070(6) 0.071(6) 0.022(5) -0.008(5) -0.048(6)
C24 0.046(5) 0.039(5) 0.164(12) -0.009(6) -0.012(6) -0.016(4)
C25 0.036(4) 0.018(3) 0.109(7) 0.005(4) -0.017(4) -0.002(3)
C26 0.043(4) 0.041(4) 0.045(4) 0.008(3) -0.016(3) -0.025(3)
C27 0.035(4) 0.050(4) 0.046(4) 0.006(3) -0.014(3) -0.014(3)
C28 0.052(5) 0.071(6) 0.049(5) 0.019(4) -0.024(4) -0.019(4)
C29 0.044(4) 0.065(5) 0.046(4) -0.017(4) -0.013(4) -0.009(4)
C30 0.044(4) 0.062(5) 0.038(4) -0.009(4) -0.002(3) -0.015(4)
C31 0.030(4) 0.062(5) 0.073(6) 0.011(5) -0.011(4) 0.004(4)
C32 0.047(4) 0.044(4) 0.063(5) 0.007(4) -0.020(4) -0.019(4)
C33 0.040(4) 0.029(3) 0.048(4) -0.006(3) 0.006(3) -0.002(3)
C34 0.049(5) 0.092(7) 0.074(6) 0.038(5) -0.034(5) -0.047(5)
C35 0.052(5) 0.044(4) 0.057(5) -0.005(4) 0.000(4) -0.022(4)
C36 0.038(4) 0.043(4) 0.043(4) 0.002(3) 0.002(3) -0.012(3)
N1 0.034(3) 0.029(3) 0.034(3) 0.004(2) -0.009(2) -0.014(2)
N2 0.027(3) 0.040(3) 0.033(3) 0.004(2) 0.001(2) 0.002(2)
N3 0.039(3) 0.028(3) 0.036(3) 0.000(2) -0.014(2) -0.009(2)
N4 0.027(3) 0.038(3) 0.045(3) 0.002(3) -0.002(2) -0.002(2)
N5 0.028(3) 0.030(3) 0.045(3) 0.004(2) -0.004(2) -0.010(2)
O1 0.022(2) 0.027(2) 0.040(3) 0.0095(18) 0.0007(18) -0.0079(17)
O2 0.028(2) 0.040(3) 0.030(2) 0.0103(19) -0.0085(18) -0.0087(19)
O3 0.021(2) 0.035(2) 0.035(2) 0.0049(19) 0.0014(18) -0.0084(18)
O4 0.025(2) 0.057(3) 0.037(3) -0.010(2) -0.004(2) -0.011(2)
O5 0.033(2) 0.029(2) 0.032(2) 0.0053(18) -0.0105(19) -0.0132(19)
O6 0.031(2) 0.047(3) 0.036(3) -0.006(2) -0.003(2) -0.008(2)
O7 0.029(2) 0.035(2) 0.034(2) 0.0076(19) -0.0079(19) -0.0166(19)
O8 0.027(2) 0.027(2) 0.057(3) 0.002(2) -0.010(2) -0.0007(19)
O9 0.022(2) 0.033(2) 0.032(2) 0.0016(18) -0.0081(18) -0.0019(18)
O10 0.036(3) 0.041(3) 0.039(3) 0.014(2) -0.005(2) -0.015(2)
O11 0.024(2) 0.034(2) 0.035(2) 0.0023(19) -0.0058(19) -0.0020(18)
O12 0.035(3) 0.029(2) 0.061(3) 0.005(2) -0.007(2) -0.006(2)
Fe4 0.0238(4) 0.0270(4) 0.0250(4) 0.0029(3) -0.0037(3) -0.0045(3)
Fe1 0.0242(4) 0.0264(5) 0.0294(5) 0.0053(4) -0.0043(4) -0.0065(4)
Fe2 0.0255(4) 0.0242(4) 0.0305(5) 0.0042(4) -0.0048(4) -0.0065(3)
N6 0.035(3) 0.032(3) 0.037(3) 0.001(2) -0.013(2) -0.007(2)
Fe3 0.0266(5) 0.0254(4) 0.0322(5) 0.0041(4) -0.0032(4) -0.0061(4)

loop_
_atom_type_symbol
_atom_type_scat_dispersion_real
_atom_type_scat_dispersion_imag
_atom_type_scat_Cromer_Mann_a1
_atom_type_scat_Cromer_Mann_b1
_atom_type_scat_Cromer_Mann_a2
_atom_type_scat_Cromer_Mann_b2
_atom_type_scat_Cromer_Mann_a3
_atom_type_scat_Cromer_Mann_b3
_atom_type_scat_Cromer_Mann_a4
_atom_type_scat_Cromer_Mann_b4
_atom_type_scat_Cromer_Mann_c
_atom_type_scat_source
C 0.0033 0.0016 2.3100 20.8439 1.0200 10.2075 1.5886 0.5687 0.8650 51.6512 0.2156 'International Tables Vol C 4.2.6.8 and 6.1.1.4'
H 0.0000 0.0000 0.4930 10.5109 0.3229 26.1257 0.1402 3.1424 0.0408 57.7998 0.0030 'International Tables Vol C 4.2.6.8 and 6.1.1.4'
N 0.0061 0.0033 12.2126 0.0057 3.1322 9.8933 2.0125 28.9975 1.1663 0.5826 -11.5290 'International Tables Vol C 4.2.6.8 and 6.1.1.4'
O 0.0106 0.0060 3.0485 13.2771 2.2868 5.7011 1.5463 0.3239 0.8670 32.9089 0.2508 'International Tables Vol C 4.2.6.8 and 6.1.1.4'
Cl 0.1484 0.1585 11.4604 0.0104 7.1964 1.1662 6.2556 18.5194 1.6455 47.7784 -9.5574 'International Tables Vol C 4.2.6.8 and 6.1.1.4'
Fe 0.3463 0.8444 11.7695 4.7611 7.3573 0.3072 3.5222 15.3535 2.3045 76.8805 1.0369 'International Tables Vol C 4.2.6.8 and 6.1.1.4'

loop_
_geom_angle_atom_site_label_1
_geom_angle_atom_site_label_2
_geom_angle_atom_site_label_3
_geom_angle
_geom_angle_publ_flag
C2 C1 O1 109.4(5) yes
C2 C1 H11 109.3 no
O1 C1 H11 109.6 no
C2 C1 H12 109.6 no
O1 C1 H12 109.5 no
H11 C1 H12 109.5 no
C1 C2 N1 109.0(5) yes
C1 C2 H21 109.9 no
N1 C2 H21 109.5 no
C1 C2 H22 109.5 no
N1 C2 H22 109.5 no
H21 C2 H22 109.5 no
N1 C3 H31 109.3 no
N1 C3 H32 109.6 no
H31 C3 H32 109.5 no
N1 C3 H33 109.6 no
H31 C3 H33 109.5 no
H32 C3 H33 109.5 no
C5 C4 N1 108.6(6) yes
C5 C4 H41 110.0 no
N1 C4 H41 109.9 no
C5 C4 H42 109.4 no
N1 C4 H42 109.3 no
H41 C4 H42 109.5 no
C4 C5 O2 110.6(5) yes
C4 C5 H51 109.4 no
O2 C5 H51 109.4 no
C4 C5 H52 108.9 no
O2 C5 H52 109.0 no
H51 C5 H52 109.5 no
C7 C6 O3 108.8(6) yes
C7 C6 H61 109.0 no
O3 C6 H61 109.4 no
C7 C6 H62 110.4 no
O3 C6 H62 109.7 no
H61 C6 H62 109.5 no
C6 C7 N2 110.2(7) yes
C6 C7 H71 110.1 no
N2 C7 H71 109.7 no
C6 C7 H72 108.8 no
N2 C7 H72 108.6 no
H71 C7 H72 109.5 no
N2 C8 H81 109.5 no
N2 C8 H82 109.4 no
H81 C8 H82 109.5 no
N2 C8 H83 109.6 no
H81 C8 H83 109.5 no
H82 C8 H83 109.5 no
C10 C9 N2 107.6(8) yes
C10 C9 H91 109.4 no
N2 C9 H91 109.7 no
C10 C9 H92 110.7 no
N2 C9 H92 109.9 no
H91 C9 H92 109.5 no
C9 C10 O4 106.9(7) yes
C9 C10 H101 110.7 no
O4 C10 H101 110.5 no
C9 C10 H102 109.6 no
O4 C10 H102 109.7 no
H101 C10 H102 109.5 no
C12 C11 O9 108.3(7) yes
C12 C11 H111 113.4 no
O9 C11 H111 109.8 no
C12 C11 H112 106.1 no
O9 C11 H112 109.8 no
H111 C11 H112 109.5 no
C11 C12 N3 109.5(8) yes
C11 C12 H121 106.6 no
N3 C12 H121 106.9 no
C11 C12 H122 112.1 no
N3 C12 H122 112.0 no
H121 C12 H122 109.5 no
N3 C13 H131 114.9 no
N3 C13 H132 109.9 no
H131 C13 H132 109.5 no
N3 C13 H133 103.3 no
H131 C13 H133 109.5 no
H132 C13 H133 109.5 no
C15 C14 N3 110.1(8) yes
C15 C14 H141 108.5 no
N3 C14 H141 109.1 no
C15 C14 H142 109.9 no
N3 C14 H142 109.8 no
H141 C14 H142 109.5 no
C14 C15 O10 112.3(7) yes
C14 C15 H151 108.1 no
O10 C15 H151 108.7 no
C14 C15 H152 109.5 no
O10 C15 H152 108.7 no
H151 C15 H152 109.5 no
C17 C16 O12 109.2(7) yes
C17 C16 H161 109.3 no
O12 C16 H161 109.6 no
C17 C16 H162 109.6 no
O12 C16 H162 109.7 no
H161 C16 H162 109.5 no
C16 C17 N4 108.1(6) yes
C16 C17 H171 109.7 no
N4 C17 H171 110.0 no
C16 C17 H172 109.8 no
N4 C17 H172 109.7 no
H171 C17 H172 109.5 no
N4 C18 H181 109.3 no
N4 C18 H182 109.6 no
H181 C18 H182 109.5 no
N4 C18 H183 109.5 no
H181 C18 H183 109.5 no
H182 C18 H183 109.5 no
C20 C19 N4 110.3(6) yes
C20 C19 H191 109.0 no
N4 C19 H191 109.3 no
C20 C19 H192 109.6 no
N4 C19 H192 109.2 no
H191 C19 H192 109.5 no
C19 C20 O11 108.2(6) yes
C19 C20 H201 110.1 no
O11 C20 H201 110.0 no
C19 C20 H202 109.7 no
O11 C20 H202 109.5 no
H201 C20 H202 109.5 no
C22 C21 O7 109.1(6) yes
C22 C21 H211 109.5 no
O7 C21 H211 109.7 no
C22 C21 H212 109.6 no
O7 C21 H212 109.6 no
H211 C21 H212 109.5 no
C21 C22 N5 110.5(7) yes
C21 C22 H221 109.1 no
N5 C22 H221 109.6 no
C21 C22 H222 109.1 no
N5 C22 H222 109.1 no
H221 C22 H222 109.5 no
N5 C23 H231 109.5 no
N5 C23 H232 109.5 no
H231 C23 H232 109.5 no
N5 C23 H233 109.4 no
H231 C23 H233 109.5 no
H232 C23 H233 109.5 no
C25 C24 N5 109.6(9) yes
C25 C24 H241 109.1 no
N5 C24 H241 109.7 no
C25 C24 H242 109.4 no
N5 C24 H242 109.6 no
H241 C24 H242 109.5 no
C24 C25 O8 109.2(6) yes
C24 C25 H251 109.5 no
O8 C25 H251 109.3 no
C24 C25 H252 109.6 no
O8 C25 H252 109.8 no
H251 C25 H252 109.5 no
C27 C26 O5 109.9(6) yes
C27 C26 H261 109.2 no
O5 C26 H261 109.0 no
C27 C26 H262 109.4 no
O5 C26 H262 109.8 no
H261 C26 H262 109.5 no
C26 C27 N6 109.0(6) yes
C26 C27 H271 109.3 no
N6 C27 H271 109.6 no
C26 C27 H272 110.1 no
N6 C27 H272 109.5 no
H271 C27 H272 109.5 no
N6 C28 H281 109.4 no
N6 C28 H282 109.4 no
H281 C28 H282 109.5 no
N6 C28 H283 109.6 no
H281 C28 H283 109.5 no
H282 C28 H283 109.5 no
C30 C29 N6 109.3(7) yes
C30 C29 H291 109.4 no
N6 C29 H291 109.4 no
C30 C29 H292 109.6 no
N6 C29 H292 109.7 no
H291 C29 H292 109.5 no
C29 C30 O6 110.1(6) yes
C29 C30 H301 109.5 no
O6 C30 H301 109.4 no
C29 C30 H302 109.1 no
O6 C30 H302 109.2 no
H301 C30 H302 109.5 no
Cl3 C31 Cl1 108.8(5) yes
Cl3 C31 Cl2 112.7(5) yes
Cl1 C31 Cl2 109.3(5) yes
Cl3 C31 H311 108.6 no
Cl1 C31 H311 108.7 no
Cl2 C31 H311 108.7 no
Cl5 C32 Cl4 108.7(5) yes
Cl5 C32 Cl6 109.0(5) yes
Cl4 C32 Cl6 110.8(5) yes
Cl5 C32 H321 109.5 no
Cl4 C32 H321 109.4 no
Cl6 C32 H321 109.4 no
Cl7 C33 Cl8 109.9(4) yes
Cl7 C33 Cl9 110.0(4) yes
Cl8 C33 Cl9 110.0(4) yes
Cl7 C33 H331 108.9 no
Cl8 C33 H331 109.0 no
Cl9 C33 H331 109.0 no
Cl11 C34 Cl12 109.6(5) yes
Cl11 C34 Cl10 110.7(5) yes
Cl12 C34 Cl10 110.8(7) yes
Cl11 C34 H341 108.6 no
Cl12 C34 H341 108.5 no
Cl10 C34 H341 108.5 no
Cl13 C35 Cl15 108.7(5) yes
Cl13 C35 Cl14 109.0(5) yes
Cl15 C35 Cl14 115.4(6) yes
Cl13 C35 H351 108.0 no
Cl15 C35 H351 107.8 no
Cl14 C35 H351 107.8 no
Cl18 C36 Cl17 109.5(4) yes
Cl18 C36 Cl16 109.7(4) yes
Cl17 C36 Cl16 110.9(4) yes
Cl18 C36 H361 108.8 no
Cl17 C36 H361 109.0 no
Cl16 C36 H361 108.9 no
C3 N1 C4 110.3(6) yes
C3 N1 C2 109.0(6) yes
C4 N1 C2 112.7(6) yes
C3 N1 Fe4 116.2(5) yes
C4 N1 Fe4 101.9(4) yes
C2 N1 Fe4 106.7(4) yes
C7 N2 C9 112.1(7) yes
C7 N2 C8 110.6(7) yes
C9 N2 C8 112.3(8) yes
C7 N2 Fe4 104.6(5) yes
C9 N2 Fe4 100.9(4) yes
C8 N2 Fe4 115.8(5) yes
C14 N3 C12 112.3(8) yes
C14 N3 C13 105.8(8) yes
C12 N3 C13 111.6(9) yes
C14 N3 Fe3 102.4(5) yes
C12 N3 Fe3 104.4(5) yes
C13 N3 Fe3 120.0(6) yes
C17 N4 C18 111.7(7) yes
C17 N4 C19 113.6(6) yes
C18 N4 C19 109.9(6) yes
C17 N4 Fe3 102.3(4) yes
C18 N4 Fe3 113.7(5) yes
C19 N4 Fe3 105.4(4) yes
C22 N5 C23 107.8(7) yes
C22 N5 C24 112.5(8) yes
C23 N5 C24 113.1(8) yes
C22 N5 Fe2 104.8(4) yes
C23 N5 Fe2 115.4(5) yes
C24 N5 Fe2 103.0(5) yes
C1 O1 Fe4 123.1(4) yes
C1 O1 Fe1 128.7(4) yes
Fe4 O1 Fe1 106.82(19) yes
C5 O2 Fe4 121.1(4) yes
C6 O3 Fe4 122.2(4) yes
C6 O3 Fe1 129.1(4) yes
Fe4 O3 Fe1 107.08(19) yes
C10 O4 Fe4 122.5(5) yes
C26 O5 Fe1 129.4(4) yes
C26 O5 Fe2 122.3(4) yes
Fe1 O5 Fe2 106.9(2) yes
C30 O6 Fe2 121.0(4) yes
C21 O7 Fe1 129.0(4) yes
C21 O7 Fe2 121.9(4) yes
Fe1 O7 Fe2 106.3(2) yes
C25 O8 Fe2 120.5(4) yes
C11 O9 Fe1 130.0(4) yes
C11 O9 Fe3 121.0(4) yes
Fe1 O9 Fe3 105.92(19) yes
C15 O10 Fe3 121.8(4) yes
C20 O11 Fe1 128.7(4) yes
C20 O11 Fe3 123.6(4) yes
Fe1 O11 Fe3 107.0(2) yes
C16 O12 Fe3 121.9(5) yes
N1 Fe4 N2 139.1(2) yes
N1 Fe4 O3 144.12(19) yes
N2 Fe4 O3 76.1(2) yes
N1 Fe4 O1 75.03(18) yes
N2 Fe4 O1 144.67(19) yes
O3 Fe4 O1 72.34(17) yes
N1 Fe4 O2 79.07(19) yes
N2 Fe4 O2 86.2(2) yes
O3 Fe4 O2 101.87(19) yes
O1 Fe4 O2 115.4(2) yes
N1 Fe4 O4 85.1(2) yes
N2 Fe4 O4 78.7(2) yes
O3 Fe4 O4 115.0(2) yes
O1 Fe4 O4 100.5(2) yes
O2 Fe4 O4 134.8(2) yes
O9 Fe1 O7 95.69(19) yes
O9 Fe1 O5 162.46(19) yes
O7 Fe1 O5 73.61(18) yes
O9 Fe1 O1 99.43(19) yes
O7 Fe1 O1 162.1(2) yes
O5 Fe1 O1 93.76(19) yes
O9 Fe1 O11 73.77(18) yes
O7 Fe1 O11 99.1(2) yes
O5 Fe1 O11 93.89(19) yes
O1 Fe1 O11 94.18(19) yes
O9 Fe1 O3 94.57(19) yes
O7 Fe1 O3 95.75(19) yes
O5 Fe1 O3 100.22(19) yes
O1 Fe1 O3 73.71(17) yes
O11 Fe1 O3 161.87(18) yes
N5 Fe2 O7 76.35(19) yes
N5 Fe2 O5 146.0(2) yes
O7 Fe2 O5 73.15(17) yes
N5 Fe2 O8 78.9(2) yes
O7 Fe2 O8 114.0(2) yes
O5 Fe2 O8 100.2(2) yes
N5 Fe2 O6 86.1(2) yes
O7 Fe2 O6 100.3(2) yes
O5 Fe2 O6 113.7(2) yes
O8 Fe2 O6 137.5(2) yes
N5 Fe2 N6 136.7(2) yes
O7 Fe2 N6 146.14(19) yes
O5 Fe2 N6 76.22(19) yes
O8 Fe2 N6 85.2(2) yes
O6 Fe2 N6 79.1(2) yes
C28 N6 C27 109.5(6) yes
C28 N6 C29 110.3(7) yes
C27 N6 C29 114.1(6) yes
C28 N6 Fe2 114.1(5) yes
C27 N6 Fe2 105.7(4) yes
C29 N6 Fe2 103.0(4) yes
N3 Fe3 N4 136.3(2) yes
N3 Fe3 O9 76.95(19) yes
N4 Fe3 O9 146.2(2) yes
N3 Fe3 O11 146.5(2) yes
N4 Fe3 O11 75.8(2) yes
O9 Fe3 O11 73.30(18) yes
N3 Fe3 O12 87.6(2) yes
N4 Fe3 O12 78.1(2) yes
O9 Fe3 O12 102.0(2) yes
O11 Fe3 O12 113.4(2) yes
N3 Fe3 O10 78.2(2) yes
N4 Fe3 O10 84.8(2) yes
O9 Fe3 O10 113.5(2) yes
O11 Fe3 O10 99.7(2) yes
O12 Fe3 O10 137.1(2) yes

loop_
_geom_bond_atom_site_label_1
_geom_bond_atom_site_label_2
_geom_bond_distance
_geom_bond_publ_flag
Cl1 C31 1.758(10) yes
Cl2 C31 1.741(11) yes
Cl3 C31 1.759(10) yes
Cl4 C32 1.761(9) yes
Cl5 C32 1.781(9) yes
Cl6 C32 1.753(8) yes
Cl7 C33 1.767(7) yes
Cl8 C33 1.762(8) yes
Cl9 C33 1.748(9) yes
Cl10 C34 1.746(9) yes
Cl11 C34 1.786(12) yes
Cl12 C34 1.751(10) yes
Cl13 C35 1.766(9) yes
Cl14 C35 1.729(9) yes
Cl15 C35 1.762(10) yes
Cl16 C36 1.748(8) yes
Cl17 C36 1.751(8) yes
Cl18 C36 1.777(8) yes
C1 C2 1.515(9) yes
C1 O1 1.395(7) yes
C1 H11 0.950 no
C1 H12 0.950 no
C2 N1 1.461(8) yes
C2 H21 0.950 no
C2 H22 0.950 no
C3 N1 1.474(9) yes
C3 H31 0.950 no
C3 H32 0.950 no
C3 H33 0.950 no
C4 C5 1.522(10) yes
C4 N1 1.472(9) yes
C4 H41 0.950 no
C4 H42 0.950 no
C5 O2 1.404(8) yes
C5 H51 0.950 no
C5 H52 0.950 no
C6 C7 1.500(12) yes
C6 O3 1.414(8) yes
C6 H61 0.950 no
C6 H62 0.950 no
C7 N2 1.493(11) yes
C7 H71 0.950 no
C7 H72 0.950 no
C8 N2 1.413(11) yes
C8 H81 0.950 no
C8 H82 0.950 no
C8 H83 0.950 no
C9 C10 1.562(14) yes
C9 N2 1.470(11) yes
C9 H91 0.950 no
C9 H92 0.950 no
C10 O4 1.402(9) yes
C10 H101 0.950 no
C10 H102 0.950 no
C11 C12 1.532(14) yes
C11 O9 1.420(8) yes
C11 H111 0.950 no
C11 H112 0.950 no
C12 N3 1.469(12) yes
C12 H121 0.950 no
C12 H122 0.950 no
C13 N3 1.445(12) yes
C13 H131 0.950 no
C13 H132 0.950 no
C13 H133 0.950 no
C14 C15 1.474(13) yes
C14 N3 1.489(12) yes
C14 H141 0.950 no
C14 H142 0.950 no
C15 O10 1.389(9) yes
C15 H151 0.950 no
C15 H152 0.950 no
C16 C17 1.535(12) yes
C16 O12 1.389(9) yes
C16 H161 0.950 no
C16 H162 0.950 no
C17 N4 1.461(9) yes
C17 H171 0.950 no
C17 H172 0.950 no
C18 N4 1.459(10) yes
C18 H181 0.950 no
C18 H182 0.950 no
C18 H183 0.950 no
C19 C20 1.536(10) yes
C19 N4 1.459(10) yes
C19 H191 0.950 no
C19 H192 0.950 no
C20 O11 1.419(8) yes
C20 H201 0.950 no
C20 H202 0.950 no
C21 C22 1.489(11) yes
C21 O7 1.428(9) yes
C21 H211 0.950 no
C21 H212 0.950 no
C22 N5 1.497(11) yes
C22 H221 0.950 no
C22 H222 0.950 no
C23 N5 1.463(11) yes
C23 H231 0.950 no
C23 H232 0.950 no
C23 H233 0.950 no
C24 C25 1.542(13) yes
C24 N5 1.422(12) yes
C24 H241 0.950 no
C24 H242 0.950 no
C25 O8 1.413(8) yes
C25 H251 0.950 no
C25 H252 0.950 no
C26 C27 1.514(10) yes
C26 O5 1.403(8) yes
C26 H261 0.950 no
C26 H262 0.950 no
C27 N6 1.480(9) yes
C27 H271 0.950 no
C27 H272 0.950 no
C28 N6 1.480(9) yes
C28 H281 0.950 no
C28 H282 0.950 no
C28 H283 0.950 no
C29 C30 1.517(12) yes
C29 N6 1.462(10) yes
C29 H291 0.950 no
C29 H292 0.950 no
C30 O6 1.403(9) yes
C30 H301 0.950 no
C30 H302 0.950 no
C31 H311 0.950 no
C32 H321 0.950 no
C33 H331 0.950 no
C34 H341 0.950 no
C35 H351 0.950 no
C36 H361 0.950 no
N1 Fe4 2.287(5) yes
N2 Fe4 2.313(5) yes
N3 Fe3 2.300(6) yes
N4 Fe3 2.320(6) yes
N5 Fe2 2.322(6) yes
O1 Fe4 2.013(4) yes
O1 Fe1 1.992(4) yes
O2 Fe4 1.898(4) yes
O3 Fe4 2.021(4) yes
O3 Fe1 1.977(5) yes
O4 Fe4 1.895(5) yes
O5 Fe1 1.992(4) yes
O5 Fe2 1.998(4) yes
O6 Fe2 1.900(5) yes
O7 Fe1 1.996(4) yes
O7 Fe2 2.012(5) yes
O8 Fe2 1.905(5) yes
O9 Fe1 1.997(4) yes
O9 Fe3 2.015(4) yes
O10 Fe3 1.911(5) yes
O11 Fe1 1.990(5) yes
O11 Fe3 1.994(5) yes
O12 Fe3 1.911(5) yes
Fe2 N6 2.300(6) yes

loop_
_geom_hbond_atom_site_label_D
_geom_hbond_atom_site_label_H
_geom_hbond_atom_site_label_A
_geom_hbond_site_symmetry_A
_geom_hbond_angle_DHA
_geom_hbond_distance_DH
_geom_hbond_distance_HA
_geom_hbond_distance_DA
_geom_hbond_publ_flag
C31 H311 O8 . 168 0.95 2.15 3.081(13) yes
C32 H321 O4 . 166 0.95 2.05 2.984(13) yes
C33 H331 O6 2_755 166 0.95 2.07 3.005(13) yes
C34 H341 O2 . 164 0.95 2.15 3.074(13) yes
C35 H351 O12 2_666 163 0.95 2.08 3.000(13) yes
C36 H361 O10 . 161 0.95 2.19 3.103(13) yes
